data_9009475
loop_
_publ_author_name
'Kimata, M.'

_publ_section_title
;
 The crystal structure of manganoan kilchoanite, Ca2.33Mn0.67Si2O7:
 a site preference rule for the substitution of Mn for Ca
;
_journal_name_full 'Mineralogical Magazine'
_journal_page_first 625
_journal_page_last 631
_journal_paper_doi 10.1180/minmag.1989.053.373.13
_journal_volume 53
_journal_year 1989
_chemical_formula_sum 'Ca2.33 Mn0.67 O7 Si2'
_chemical_name_mineral Kilchoanite
_space_group_IT_number 46
_symmetry_space_group_name_Hall 'I -2c 2'
_symmetry_space_group_name_H-M 'I 2 c m'
_cell_angle_alpha 90
_cell_angle_beta 90
_cell_angle_gamma 90
_cell_length_a 11.356
_cell_length_b 5.007
_cell_length_c 21.8170
_cell_formula_units_Z 8
_cell_volume 1240.504
_database_code_amcsd 0014491
_exptl_crystal_density_diffrn 3.195
_cod_original_formula_sum 'Ca2.33 Mn.67 Si2 O7'
_cod_database_code 9009475

loop_
_space_group_symop_operation_xyz
x,y,z
1/2+x,1/2+y,1/2+z
x,-y,1/2+z
1/2+x,1/2-y,+z
x,y,1/2-z
1/2+x,1/2+y,-z
x,-y,-z
1/2+x,1/2-y,1/2-z

loop_
_atom_site_aniso_label
_atom_site_aniso_U_11
_atom_site_aniso_U_22
_atom_site_aniso_U_33
_atom_site_aniso_U_12
_atom_site_aniso_U_13
_atom_site_aniso_U_23
Ca1 0.00804 0.01167 0.01326 0.00000 0.00000 0.00111
Ca2 0.00797 0.00880 0.00748 0.00130 0.00000 0.00000
Ca3 0.01424 0.00758 0.01109 -0.00052 -0.00477 -0.00160
Mn3 0.01424 0.00758 0.01109 -0.00052 -0.00477 -0.00160
Ca4 0.00830 0.00940 0.01061 -0.00006 0.00050 -0.00144
Mn4 0.00830 0.00940 0.01061 -0.00006 0.00050 -0.00144
Si1 0.00934 0.00663 0.00844 0.00173 0.00000 0.00000
Si2 0.00934 0.00649 0.00892 0.00075 -0.00005 -0.00066
Si3 0.00764 0.00800 0.00796 0.00000 0.00000 0.00002
O1 0.01359 0.00986 0.00868 0.00351 0.00201 0.00094
O2 0.01026 0.01194 0.01254 0.00109 0.00000 0.00000
O3 0.01470 0.00706 0.01495 0.00086 0.00000 0.00000
O4 0.01254 0.01312 0.01109 0.00173 0.00151 -0.00072
O5 0.00830 0.01304 0.01784 -0.00012 0.00100 0.00255
O6 0.01372 0.00845 0.00940 0.00075 -0.00100 -0.00011
O7 0.01189 0.00729 0.01519 0.00063 -0.00013 -0.00089
O8 0.01019 0.01409 0.01664 0.00158 0.00025 -0.00603

loop_
_atom_site_label
_atom_site_fract_x
_atom_site_fract_y
_atom_site_fract_z
_atom_site_occupancy
_atom_site_U_iso_or_equiv
Ca1 0.01730 0.00000 0.00000 1.00000 0.01089
Ca2 0.30950 0.99430 0.25000 1.00000 0.00811
Ca3 0.03378 0.00280 0.17000 0.50800 0.01102
Mn3 0.03378 0.00280 0.17000 0.49200 0.01102
Ca4 0.24432 0.49530 0.10580 0.82200 0.00950
Mn4 0.24432 0.49530 0.10580 0.17800 0.00950
Si1 0.11940 0.42220 0.25000 1.00000 0.00811
Si2 0.43860 0.93840 0.10256 1.00000 0.00823
Si3 0.27280 0.00000 0.00000 1.00000 0.00785
O1 0.18640 0.29100 0.19080 1.00000 0.01077
O2 0.98930 0.28360 0.25000 1.00000 0.01153
O3 0.12030 0.74500 0.25000 1.00000 0.01216
O4 0.37430 0.79530 0.16010 1.00000 0.01229
O5 0.06640 0.70110 0.09560 1.00000 0.01305
O6 0.36380 0.81270 0.04200 1.00000 0.01051
O7 0.43540 0.25910 0.09870 1.00000 0.01153
O8 0.19230 0.18780 0.04050 1.00000 0.01368

loop_
_cod_related_entry_id
_cod_related_entry_database
_cod_related_entry_code
1 AMCSD 0014491
